data_9013785
loop_
_publ_author_name
'Cooper, M. A.'
'Hawthorne, F. C.'
'Cerny, P.'

_publ_section_title
;The crystal structure of ercitite, Na2(H2O)4[Mn3+2(OH)2(PO4)2], and its
 relation to bermanite, Mn2+(H2O)4[Mn3+2(OH)2(PO4)2] Locality: Tanco granitic
 pegmatite, Bernic Lake, southeastern Manitoba, Canada
;
_journal_name_full 'The Canadian Mineralogist'
_journal_page_first 173
_journal_page_last 180
_journal_paper_doi 10.3749/canmin.47.1.173
_journal_volume 47
_journal_year 2009
_chemical_formula_sum 'Al0.01 Ca0.04 Fe0.43 H5 Mn0.6 Na0.89 O7 P'
_chemical_name_mineral Ercitite
_space_group_IT_number 64
_space_group_name_Hall '-C 2ac 2'
_space_group_name_H-M_alt 'C m c e'
_symmetry_space_group_name_Hall '-C 2ac 2'
_symmetry_space_group_name_H-M 'C m c e'
_cell_angle_alpha 90
_cell_angle_beta 90
_cell_angle_gamma 90
_cell_formula_units_Z 8
_cell_length_a 6.2499
_cell_length_b 8.7479
_cell_length_c 19.9554
_cell_volume 1091.032
_database_code_amcsd 0006278
_exptl_crystal_density_diffrn 2.768
_cod_original_sg_symbol_H-M 'C m c a'
_cod_original_formula_sum 'Na.89 Ca.04 Mn.6 Fe.43 Al.01 P O7 H5'
_cod_database_code 9013785

loop_
_symmetry_equiv_pos_as_xyz
x,y,z
1/2+x,1/2+y,z
x,1/2-y,1/2+z
1/2+x,-y,1/2+z
-x,1/2+y,1/2-z
1/2-x,+y,1/2-z
-x,y,z
1/2-x,1/2+y,z
x,-y,-z
1/2+x,1/2-y,-z
x,1/2+y,1/2-z
1/2+x,+y,1/2-z
-x,1/2-y,1/2+z
1/2-x,-y,1/2+z
-x,-y,-z
1/2-x,1/2-y,-z

loop_
_atom_site_aniso_label
_atom_site_aniso_U_11
_atom_site_aniso_U_22
_atom_site_aniso_U_33
_atom_site_aniso_U_12
_atom_site_aniso_U_13
_atom_site_aniso_U_23
Na 0.01830 0.02750 0.01550 0.00000 0.00000 0.00450
Ca 0.01830 0.02750 0.01550 0.00000 0.00000 0.00450
Mn1 0.00750 0.01190 0.00970 0.00010 -0.00030 0.00110
Fe1 0.00750 0.01190 0.00970 0.00010 -0.00030 0.00110
Al1 0.00750 0.01190 0.00970 0.00010 -0.00030 0.00110
Mn2 0.03400 0.03300 0.01800 0.00000 0.00400 0.00000
P 0.01020 0.00850 0.00930 0.00000 0.00000 -0.00090
O1 0.02500 0.01300 0.00900 0.00000 0.00000 0.00100
O-H2 0.00900 0.00800 0.01100 0.00000 0.00000 0.00100
O3 0.02200 0.02600 0.00700 0.00000 0.00000 -0.00200
O4 0.00800 0.01560 0.01170 0.00030 0.00030 -0.00300
O5w 0.01800 0.06300 0.02200 0.00000 -0.00200 0.00000
O6w 0.02300 0.02600 0.02200 0.00000 0.00000 -0.00100

loop_
_atom_site_label
_atom_site_fract_x
_atom_site_fract_y
_atom_site_fract_z
_atom_site_occupancy
_atom_site_U_iso_or_equiv
_atom_site_type_symbol
_atom_site_attached_hydrogens
Na 0.50000 0.31320 0.34717 0.89000 0.02050 Na 0
Ca 0.50000 0.31320 0.34717 0.04000 0.02050 Ca 0
Mn1 0.25000 0.25000 0.50000 0.53000 0.00970 Mn 0
Fe1 0.25000 0.25000 0.50000 0.43000 0.00970 Fe 0
Al1 0.25000 0.25000 0.50000 0.01000 0.00970 Al 0
Mn2 0.75000 0.56000 0.25000 0.07000 0.02900 Mn 0
P 0.50000 0.47670 0.09528 1.00000 0.00930 P 0
O1 0.50000 0.62820 0.05400 1.00000 0.01540 O 0
O-H2 0.50000 0.36730 0.52670 1.00000 0.00930 O 1
O3 0.50000 0.51980 0.16880 1.00000 0.01840 O 0
O4 0.29760 0.38450 0.07732 1.00000 0.01190 O 0
O5w 0.75000 0.32800 0.25000 1.00000 0.03440 O 0
O6w 0.50000 0.59210 0.33260 1.00000 0.02350 O 0
H1 0.64800 0.39360 0.22600 1.00000 0.10000 H 0
H2 0.62720 0.65000 0.31900 1.00000 0.10000 H 0

loop_
_cod_changelog_entry_id
_cod_changelog_entry_author
_cod_changelog_entry_date
_cod_changelog_entry_text
1
;cod-tools version 3.8.0
Id: cif_guess_AMCSD_atom_types 9574 2023-05-10 09:00:05Z saulius
;
2023-05-10T18:54:38+03:00
;Derived atom types and hydrogen counts
from atom names that follow the AMCSD naming convention
(Wat == water, O-H == hydroxyl).
;
2
;cod-tools version 3.10.1
Id: cif_fix_AMCSD_aniso_labels 10200 2024-08-01 14:09:44Z saulius
;
2024-08-02T12:21:51+03:00
;Changed the following '_atom_site_aniso_label' values:
'OH2' -> 'O-H2'
;
